data_4075446
loop_
_publ_author_name
'Zheng, Zhaoyan'
'Chen, Jinzhu'
'Luo, Ning'
'Yu, Zhengkun'
'Han, Xiuwen'

_publ_section_title
;
 Efficient Demetalation of Fischer Alkoxy- and Amino-Biscarbene Complexes
 of Chromium via CO-Promoted Sulfuration and Selenylation
;
_journal_issue 22
_journal_name_full Organometallics
_journal_page_first 5301
_journal_page_last 5310
_journal_paper_doi 10.1021/om060288m
_journal_volume 25
_journal_year 2006
_chemical_formula_sum 'C28 H29 N O3 Se2'
_chemical_formula_weight 585.44
_chemical_name_systematic ?
_space_group_IT_number 2
_symmetry_cell_setting triclinic
_symmetry_space_group_name_Hall '-P 1'
_symmetry_space_group_name_H-M 'P -1'
_atom_sites_solution_hydrogens geom
_atom_sites_solution_primary direct
_atom_sites_solution_secondary difmap
_audit_creation_method SHELXL-97
_cell_angle_alpha 107.768(2)
_cell_angle_beta 103.307(2)
_cell_angle_gamma 100.490(2)
_cell_formula_units_Z 2
_cell_length_a 9.8424(12)
_cell_length_b 10.0858(13)
_cell_length_c 14.5902(18)
_cell_measurement_reflns_used 2255
_cell_measurement_temperature 293(2)
_cell_measurement_theta_max 53.975
_cell_measurement_theta_min 5.325
_cell_volume 1291.5(3)
_computing_cell_refinement 'Bruker SMART'
_computing_data_collection 'Bruker SMART'
_computing_data_reduction 'Bruker SHELXTL'
_computing_molecular_graphics 'Bruker SHELXTL'
_computing_publication_material 'Bruker SHELXTL'
_computing_structure_refinement 'SHELXL-97 (Sheldrick, 1997)'
_computing_structure_solution 'SHELXS-97 (Sheldrick, 1990)'
_diffrn_ambient_temperature 293(2)
_diffrn_measured_fraction_theta_full 0.972
_diffrn_measured_fraction_theta_max 0.972
_diffrn_measurement_device_type 'CCD area detector'
_diffrn_measurement_method 'phi and omega scans'
_diffrn_radiation_monochromator graphite
_diffrn_radiation_source 'fine-focus sealed tube'
_diffrn_radiation_type MoK\a
_diffrn_radiation_wavelength 0.71073
_diffrn_reflns_av_R_equivalents 0.0652
_diffrn_reflns_av_sigmaI/netI 0.0849
_diffrn_reflns_limit_h_max 12
_diffrn_reflns_limit_h_min -12
_diffrn_reflns_limit_k_max 12
_diffrn_reflns_limit_k_min -5
_diffrn_reflns_limit_l_max 18
_diffrn_reflns_limit_l_min -18
_diffrn_reflns_number 7635
_diffrn_reflns_theta_full 27.00
_diffrn_reflns_theta_max 27.00
_diffrn_reflns_theta_min 2.18
_exptl_absorpt_coefficient_mu 2.892
_exptl_absorpt_correction_T_max 1.00000
_exptl_absorpt_correction_T_min 0.47562
_exptl_absorpt_correction_type empirical
_exptl_crystal_colour red
_exptl_crystal_density_diffrn 1.505
_exptl_crystal_density_method 'not measured'
_exptl_crystal_F_000 592
_exptl_crystal_size_max 0.516
_exptl_crystal_size_mid 0.455
_exptl_crystal_size_min 0.347
_refine_diff_density_max 0.789
_refine_diff_density_min -0.736
_refine_diff_density_rms 0.090
_refine_ls_extinction_method none
_refine_ls_goodness_of_fit_ref 0.862
_refine_ls_hydrogen_treatment constr
_refine_ls_matrix_type full
_refine_ls_number_parameters 310
_refine_ls_number_reflns 5477
_refine_ls_number_restraints 0
_refine_ls_restrained_S_all 0.862
_refine_ls_R_factor_all 0.0824
_refine_ls_R_factor_gt 0.0513
_refine_ls_shift/su_max 0.001
_refine_ls_shift/su_mean 0.000
_refine_ls_structure_factor_coef Fsqd
_refine_ls_weighting_details 'calc w=1/[\s^2^(Fo^2^)+(0.0642P)^2^+0.0000P] where P=(Fo^2^+2Fc^2^)/3'
_refine_ls_weighting_scheme calc
_refine_ls_wR_factor_gt 0.1194
_refine_ls_wR_factor_ref 0.1285
_reflns_number_gt 3226
_reflns_number_total 5477
_reflns_threshold_expression >2sigma(I)
_cod_data_source_file om060288msi20060822_072948.cif
_cod_data_source_block cd25249_for_compound_6b
_cod_depositor_comments
;
The following automatic conversions were performed:

'_symmetry_cell_setting' value 'Triclinic' changed to 'triclinic'
according to /home/saulius/struct/CIF-dictionaries/cif_core.dic
dictionary named 'cif_core.dic' version 2.4.1 from 2010-06-29.

Automatic conversion script
Id: cif_fix_values 1715 2011-07-08 13:25:40Z adriana 
;
_cod_original_sg_symbol_H-M P-1
_cod_database_code 4075446

loop_
_symmetry_equiv_pos_as_xyz
'x, y, z'
'-x, -y, -z'

loop_
_atom_site_label
_atom_site_type_symbol
_atom_site_fract_x
_atom_site_fract_y
_atom_site_fract_z
_atom_site_U_iso_or_equiv
_atom_site_adp_type
_atom_site_occupancy
_atom_site_symmetry_multiplicity
_atom_site_calc_flag
_atom_site_refinement_flags
Se1 Se -0.07476(5) 0.04500(6) 0.34491(4) 0.0716(2) Uani 1 1 d .
Se2 Se 0.57843(5) 0.46784(5) 0.20067(4) 0.06010(18) Uani 1 1 d .
O1 O 0.3177(3) 0.0968(3) 0.46068(19) 0.0501(7) Uani 1 1 d .
O2 O -0.0323(3) -0.1620(3) 0.1870(2) 0.0662(9) Uani 1 1 d .
O3 O 0.2922(3) 0.4552(3) 0.1911(2) 0.0487(7) Uani 1 1 d .
N1 N 0.2834(3) 0.2783(3) 0.4069(2) 0.0349(7) Uani 1 1 d .
C1 C 0.1728(4) 0.0253(4) 0.2788(3) 0.0342(8) Uani 1 1 d .
C2 C 0.2623(4) 0.0134(4) 0.2210(3) 0.0344(8) Uani 1 1 d .
C3 C 0.3990(4) 0.1029(4) 0.3104(3) 0.0352(8) Uani 1 1 d .
C4 C 0.2928(4) 0.1302(4) 0.3727(3) 0.0349(8) Uani 1 1 d .
C5 C 0.2837(5) 0.1963(4) 0.5374(3) 0.0519(11) Uani 1 1 d .
H5A H 0.3636 0.2334 0.5997 0.062 Uiso 1 1 calc R
H5B H 0.1980 0.1495 0.5496 0.062 Uiso 1 1 calc R
C6 C 0.2562(5) 0.3186(4) 0.5029(3) 0.0464(10) Uani 1 1 d .
H6A H 0.1570 0.3238 0.4956 0.056 Uiso 1 1 calc R
H6B H 0.3221 0.4108 0.5496 0.056 Uiso 1 1 calc R
C7 C 0.3027(3) 0.3648(4) 0.3525(3) 0.0318(8) Uani 1 1 d .
C8 C 0.3923(3) 0.3423(4) 0.2935(3) 0.0339(8) Uani 1 1 d .
C9 C 0.4854(4) 0.2430(4) 0.3071(3) 0.0393(9) Uani 1 1 d .
H9A H 0.5648 0.2922 0.3695 0.047 Uiso 1 1 calc R
H9B H 0.5265 0.2196 0.2518 0.047 Uiso 1 1 calc R
C10 C 0.0212(4) -0.0355(5) 0.2648(3) 0.0468(10) Uani 1 1 d .
C11 C -0.1819(5) -0.2480(6) 0.1586(5) 0.0919(19) Uani 1 1 d .
H11A H -0.1857 -0.3499 0.1343 0.110 Uiso 1 1 calc R
H11B H -0.2149 -0.2279 0.2179 0.110 Uiso 1 1 calc R
C12 C -0.2762(6) -0.2186(7) 0.0830(5) 0.118(3) Uani 1 1 d .
H12A H -0.2819 -0.1209 0.1095 0.127 Uiso 1 1 calc R
H12B H -0.3711 -0.2841 0.0619 0.127 Uiso 1 1 calc R
H12C H -0.2398 -0.2310 0.0262 0.127 Uiso 1 1 calc R
C13 C 0.2482(4) -0.0547(4) 0.1142(3) 0.0393(9) Uani 1 1 d .
C14 C 0.1141(4) -0.0994(4) 0.0389(3) 0.0488(10) Uani 1 1 d .
H14 H 0.0321 -0.0822 0.0564 0.059 Uiso 1 1 calc R
C15 C 0.1028(5) -0.1682(5) -0.0605(3) 0.0596(12) Uani 1 1 d .
H15 H 0.0133 -0.1964 -0.1097 0.072 Uiso 1 1 calc R
C16 C 0.2206(6) -0.1959(5) -0.0880(4) 0.0706(14) Uani 1 1 d .
H16 H 0.2111 -0.2453 -0.1554 0.085 Uiso 1 1 calc R
C17 C 0.3529(5) -0.1507(6) -0.0162(4) 0.0752(15) Uani 1 1 d .
H17 H 0.4344 -0.1673 -0.0347 0.090 Uiso 1 1 calc R
C18 C 0.3656(4) -0.0798(5) 0.0848(3) 0.0600(12) Uani 1 1 d .
H18 H 0.4562 -0.0491 0.1331 0.072 Uiso 1 1 calc R
C19 C 0.4977(4) 0.0135(4) 0.3418(3) 0.0515(11) Uani 1 1 d .
H19A H 0.4398 -0.0809 0.3306 0.077 Uiso 1 1 calc R
H19B H 0.5517 0.0608 0.4122 0.077 Uiso 1 1 calc R
H19C H 0.5637 0.0043 0.3024 0.077 Uiso 1 1 calc R
C20 C 0.2265(4) 0.4784(4) 0.3672(3) 0.0359(8) Uani 1 1 d .
C21 C 0.0771(4) 0.4395(4) 0.3480(3) 0.0463(10) Uani 1 1 d .
H21 H 0.0280 0.3427 0.3288 0.056 Uiso 1 1 calc R
C22 C 0.0007(5) 0.5412(5) 0.3569(4) 0.0604(12) Uani 1 1 d .
H22 H -0.0997 0.5131 0.3420 0.072 Uiso 1 1 calc R
C23 C 0.0726(6) 0.6838(6) 0.3876(4) 0.0654(13) Uani 1 1 d .
H23 H 0.0211 0.7531 0.3941 0.078 Uiso 1 1 calc R
C24 C 0.2217(6) 0.7260(4) 0.4089(3) 0.0594(12) Uani 1 1 d .
H24 H 0.2702 0.8234 0.4296 0.071 Uiso 1 1 calc R
C25 C 0.2975(5) 0.6245(4) 0.3996(3) 0.0474(10) Uani 1 1 d .
H25 H 0.3979 0.6535 0.4151 0.057 Uiso 1 1 calc R
C26 C 0.4097(4) 0.4197(4) 0.2281(3) 0.0382(9) Uani 1 1 d .
C27 C 0.2988(5) 0.5619(5) 0.1431(4) 0.0695(14) Uani 1 1 d .
H27A H 0.3325 0.5304 0.0847 0.083 Uiso 1 1 calc R
H27B H 0.3645 0.6541 0.1901 0.083 Uiso 1 1 calc R
C28 C 0.1514(7) 0.5748(7) 0.1128(5) 0.111(2) Uani 1 1 d .
H28A H 0.0887 0.4838 0.0641 0.126 Uiso 1 1 calc R
H28B H 0.1505 0.6478 0.0833 0.126 Uiso 1 1 calc R
H28C H 0.1180 0.6013 0.1709 0.126 Uiso 1 1 calc R

loop_
_atom_site_aniso_label
_atom_site_aniso_U_11
_atom_site_aniso_U_22
_atom_site_aniso_U_33
_atom_site_aniso_U_23
_atom_site_aniso_U_13
_atom_site_aniso_U_12
Se1 0.0556(3) 0.0680(4) 0.0977(4) 0.0254(3) 0.0469(3) 0.0102(2)
Se2 0.0555(3) 0.0678(3) 0.0617(3) 0.0285(3) 0.0306(2) 0.0031(2)
O1 0.0718(19) 0.0488(17) 0.0394(15) 0.0259(14) 0.0165(14) 0.0224(15)
O2 0.0492(17) 0.065(2) 0.061(2) 0.0105(17) 0.0164(15) -0.0158(15)
O3 0.0539(17) 0.0539(17) 0.0492(16) 0.0317(15) 0.0153(14) 0.0184(14)
N1 0.0425(17) 0.0310(17) 0.0363(17) 0.0144(14) 0.0167(14) 0.0123(14)
C1 0.0374(19) 0.0304(19) 0.039(2) 0.0164(17) 0.0127(17) 0.0098(16)
C2 0.0355(18) 0.0261(19) 0.043(2) 0.0131(17) 0.0118(17) 0.0108(16)
C3 0.0347(18) 0.032(2) 0.036(2) 0.0116(17) 0.0073(16) 0.0076(16)
C4 0.0387(19) 0.034(2) 0.034(2) 0.0161(17) 0.0102(17) 0.0082(17)
C5 0.070(3) 0.050(3) 0.046(2) 0.024(2) 0.026(2) 0.018(2)
C6 0.061(3) 0.045(2) 0.038(2) 0.016(2) 0.021(2) 0.016(2)
C7 0.0310(17) 0.0287(19) 0.0320(19) 0.0112(16) 0.0039(16) 0.0064(15)
C8 0.0302(17) 0.0296(19) 0.038(2) 0.0128(17) 0.0067(16) 0.0034(15)
C9 0.0314(18) 0.038(2) 0.047(2) 0.0142(19) 0.0112(17) 0.0082(17)
C10 0.044(2) 0.048(3) 0.055(3) 0.030(2) 0.018(2) 0.007(2)
C11 0.058(3) 0.090(4) 0.088(4) 0.019(3) 0.009(3) -0.035(3)
C12 0.059(3) 0.143(6) 0.127(6) 0.064(5) -0.011(4) -0.007(4)
C13 0.042(2) 0.033(2) 0.039(2) 0.0117(18) 0.0104(18) 0.0092(17)
C14 0.049(2) 0.057(3) 0.047(2) 0.025(2) 0.014(2) 0.021(2)
C15 0.062(3) 0.069(3) 0.040(3) 0.016(2) 0.006(2) 0.019(2)
C16 0.083(4) 0.079(4) 0.039(3) 0.007(3) 0.022(3) 0.020(3)
C17 0.059(3) 0.102(4) 0.054(3) 0.006(3) 0.025(3) 0.028(3)
C18 0.043(2) 0.075(3) 0.044(3) 0.002(2) 0.012(2) 0.012(2)
C19 0.048(2) 0.046(2) 0.061(3) 0.019(2) 0.010(2) 0.022(2)
C20 0.041(2) 0.032(2) 0.035(2) 0.0144(17) 0.0098(17) 0.0097(17)
C21 0.045(2) 0.043(2) 0.053(3) 0.018(2) 0.017(2) 0.0132(19)
C22 0.053(3) 0.063(3) 0.072(3) 0.023(3) 0.021(2) 0.029(2)
C23 0.088(4) 0.070(3) 0.061(3) 0.028(3) 0.031(3) 0.057(3)
C24 0.090(4) 0.031(2) 0.051(3) 0.012(2) 0.016(3) 0.016(2)
C25 0.054(2) 0.035(2) 0.048(2) 0.015(2) 0.008(2) 0.011(2)
C26 0.040(2) 0.033(2) 0.036(2) 0.0097(17) 0.0093(17) 0.0039(17)
C27 0.090(4) 0.057(3) 0.070(3) 0.041(3) 0.014(3) 0.020(3)
C28 0.110(5) 0.103(5) 0.128(6) 0.080(5) -0.001(4) 0.033(4)

loop_
_atom_type_symbol
_atom_type_description
_atom_type_scat_dispersion_real
_atom_type_scat_dispersion_imag
_atom_type_scat_source
C C 0.0033 0.0016 'International Tables Vol C Tables 4.2.6.8 and 6.1.1.4'
H H 0.0000 0.0000 'International Tables Vol C Tables 4.2.6.8 and 6.1.1.4'
N N 0.0061 0.0033 'International Tables Vol C Tables 4.2.6.8 and 6.1.1.4'
O O 0.0106 0.0060 'International Tables Vol C Tables 4.2.6.8 and 6.1.1.4'
Se Se -0.0929 2.2259 'International Tables Vol C Tables 4.2.6.8 and 6.1.1.4'

loop_
_geom_angle_atom_site_label_1
_geom_angle_atom_site_label_2
_geom_angle_atom_site_label_3
_geom_angle
C4 O1 C5 111.0(3)
C10 O2 C11 121.9(4)
C26 O3 C27 121.0(3)
C7 N1 C6 126.4(3)
C7 N1 C4 121.9(3)
C6 N1 C4 111.7(3)
C2 C1 C10 136.5(4)
C2 C1 C4 93.2(3)
C10 C1 C4 130.3(3)
C1 C2 C13 136.8(3)
C1 C2 C3 93.8(3)
C13 C2 C3 129.3(3)
C19 C3 C9 111.8(3)
C19 C3 C2 113.9(3)
C9 C3 C2 117.4(3)
C19 C3 C4 113.7(3)
C9 C3 C4 112.2(3)
C2 C3 C4 85.3(2)
O1 C4 N1 104.0(3)
O1 C4 C1 118.5(3)
N1 C4 C1 115.8(3)
O1 C4 C3 117.0(3)
N1 C4 C3 114.6(3)
C1 C4 C3 87.1(3)
O1 C5 C6 107.9(3)
O1 C5 H5A 110.1
C6 C5 H5A 110.1
O1 C5 H5B 110.1
C6 C5 H5B 110.1
H5A C5 H5B 108.4
N1 C6 C5 102.2(3)
N1 C6 H6A 111.3
C5 C6 H6A 111.3
N1 C6 H6B 111.3
C5 C6 H6B 111.3
H6A C6 H6B 109.2
N1 C7 C8 118.6(3)
N1 C7 C20 114.8(3)
C8 C7 C20 126.6(3)
C7 C8 C26 122.3(3)
C7 C8 C9 117.7(3)
C26 C8 C9 119.7(3)
C8 C9 C3 111.8(3)
C8 C9 H9A 109.2
C3 C9 H9A 109.2
C8 C9 H9B 109.2
C3 C9 H9B 109.2
H9A C9 H9B 107.9
O2 C10 C1 110.8(4)
O2 C10 Se1 125.5(3)
C1 C10 Se1 123.6(3)
C12 C11 O2 112.3(5)
C12 C11 H11A 109.1
O2 C11 H11A 109.1
C12 C11 H11B 109.1
O2 C11 H11B 109.1
H11A C11 H11B 107.9
C11 C12 H12A 109.5
C11 C12 H12B 109.5
H12A C12 H12B 109.5
C11 C12 H12C 109.5
H12A C12 H12C 109.5
H12B C12 H12C 109.5
C18 C13 C14 117.7(4)
C18 C13 C2 120.6(3)
C14 C13 C2 121.7(3)
C15 C14 C13 120.5(4)
C15 C14 H14 119.8
C13 C14 H14 119.8
C16 C15 C14 120.9(4)
C16 C15 H15 119.5
C14 C15 H15 119.5
C15 C16 C17 119.6(4)
C15 C16 H16 120.2
C17 C16 H16 120.2
C16 C17 C18 119.9(4)
C16 C17 H17 120.1
C18 C17 H17 120.1
C13 C18 C17 121.4(4)
C13 C18 H18 119.3
C17 C18 H18 119.3
C3 C19 H19A 109.5
C3 C19 H19B 109.5
H19A C19 H19B 109.5
C3 C19 H19C 109.5
H19A C19 H19C 109.5
H19B C19 H19C 109.5
C21 C20 C25 118.0(4)
C21 C20 C7 119.2(3)
C25 C20 C7 122.8(3)
C22 C21 C20 121.2(4)
C22 C21 H21 119.4
C20 C21 H21 119.4
C23 C22 C21 119.6(4)
C23 C22 H22 120.2
C21 C22 H22 120.2
C22 C23 C24 120.4(4)
C22 C23 H23 119.8
C24 C23 H23 119.8
C25 C24 C23 119.9(4)
C25 C24 H24 120.1
C23 C24 H24 120.1
C24 C25 C20 120.8(4)
C24 C25 H25 119.6
C20 C25 H25 119.6
O3 C26 C8 113.5(3)
O3 C26 Se2 123.4(3)
C8 C26 Se2 123.1(3)
O3 C27 C28 106.0(4)
O3 C27 H27A 110.5
C28 C27 H27A 110.5
O3 C27 H27B 110.5
C28 C27 H27B 110.5
H27A C27 H27B 108.7
C27 C28 H28A 109.5
C27 C28 H28B 109.5
H28A C28 H28B 109.5
C27 C28 H28C 109.5
H28A C28 H28C 109.5
H28B C28 H28C 109.5

loop_
_geom_bond_atom_site_label_1
_geom_bond_atom_site_label_2
_geom_bond_distance
Se1 C10 1.768(4)
Se2 C26 1.812(4)
O1 C4 1.403(4)
O1 C5 1.408(5)
O2 C10 1.338(5)
O2 C11 1.459(5)
O3 C26 1.318(4)
O3 C27 1.452(5)
N1 C7 1.363(4)
N1 C6 1.436(5)
N1 C4 1.451(4)
C1 C2 1.348(5)
C1 C10 1.447(5)
C1 C4 1.519(5)
C2 C13 1.460(5)
C2 C3 1.536(5)
C3 C19 1.528(5)
C3 C9 1.532(5)
C3 C4 1.544(5)
C5 C6 1.512(5)
C5 H5A 0.9700
C5 H5B 0.9700
C6 H6A 0.9700
C6 H6B 0.9700
C7 C8 1.369(5)
C7 C20 1.469(5)
C8 C26 1.426(5)
C8 C9 1.501(5)
C9 H9A 0.9700
C9 H9B 0.9700
C11 C12 1.413(7)
C11 H11A 0.9700
C11 H11B 0.9700
C12 H12A 0.9600
C12 H12B 0.9600
C12 H12C 0.9600
C13 C18 1.361(5)
C13 C14 1.403(5)
C14 C15 1.371(6)
C14 H14 0.9300
C15 C16 1.359(6)
C15 H15 0.9300
C16 C17 1.366(6)
C16 H16 0.9300
C17 C18 1.392(6)
C17 H17 0.9300
C18 H18 0.9300
C19 H19A 0.9600
C19 H19B 0.9600
C19 H19C 0.9600
C20 C21 1.388(5)
C20 C25 1.390(5)
C21 C22 1.371(5)
C21 H21 0.9300
C22 C23 1.364(6)
C22 H22 0.9300
C23 C24 1.382(7)
C23 H23 0.9300
C24 C25 1.365(6)
C24 H24 0.9300
C25 H25 0.9300
C27 C28 1.458(7)
C27 H27A 0.9700
C27 H27B 0.9700
C28 H28A 0.9600
C28 H28B 0.9600
C28 H28C 0.9600

loop_
_geom_torsion_atom_site_label_1
_geom_torsion_atom_site_label_2
_geom_torsion_atom_site_label_3
_geom_torsion_atom_site_label_4
_geom_torsion
C10 C1 C2 C13 7.8(8)
C4 C1 C2 C13 -173.4(4)
C10 C1 C2 C3 -172.5(4)
C4 C1 C2 C3 6.4(3)
C1 C2 C3 C19 107.6(3)
C13 C2 C3 C19 -72.6(5)
C1 C2 C3 C9 -118.9(3)
C13 C2 C3 C9 60.9(5)
C1 C2 C3 C4 -6.3(3)
C13 C2 C3 C4 173.5(4)
C5 O1 C4 N1 16.6(4)
C5 O1 C4 C1 -113.7(4)
C5 O1 C4 C3 144.1(3)
C7 N1 C4 O1 160.1(3)
C6 N1 C4 O1 -18.3(4)
C7 N1 C4 C1 -68.0(4)
C6 N1 C4 C1 113.6(3)
C7 N1 C4 C3 31.1(4)
C6 N1 C4 C3 -147.3(3)
C2 C1 C4 O1 -125.7(3)
C10 C1 C4 O1 53.3(5)
C2 C1 C4 N1 109.7(3)
C10 C1 C4 N1 -71.4(5)
C2 C1 C4 C3 -6.3(3)
C10 C1 C4 C3 172.6(4)
C19 C3 C4 O1 12.2(4)
C9 C3 C4 O1 -116.0(3)
C2 C3 C4 O1 126.3(3)
C19 C3 C4 N1 134.4(3)
C9 C3 C4 N1 6.1(4)
C2 C3 C4 N1 -111.5(3)
C19 C3 C4 C1 -108.5(3)
C9 C3 C4 C1 123.2(3)
C2 C3 C4 C1 5.6(2)
C4 O1 C5 C6 -9.4(4)
C7 N1 C6 C5 -165.8(3)
C4 N1 C6 C5 12.6(4)
O1 C5 C6 N1 -2.1(4)
C6 N1 C7 C8 148.6(4)
C4 N1 C7 C8 -29.6(5)
C6 N1 C7 C20 -29.3(5)
C4 N1 C7 C20 152.5(3)
N1 C7 C8 C26 174.9(3)
C20 C7 C8 C26 -7.5(6)
N1 C7 C8 C9 -11.3(5)
C20 C7 C8 C9 166.3(3)
C7 C8 C9 C3 46.4(4)
C26 C8 C9 C3 -139.6(3)
C19 C3 C9 C8 -170.4(3)
C2 C3 C9 C8 55.2(4)
C4 C3 C9 C8 -41.2(4)
C11 O2 C10 C1 178.2(4)
C11 O2 C10 Se1 1.2(6)
C2 C1 C10 O2 23.8(6)
C4 C1 C10 O2 -154.6(3)
C2 C1 C10 Se1 -159.2(4)
C4 C1 C10 Se1 22.4(5)
C10 O2 C11 C12 93.6(6)
C1 C2 C13 C18 -161.5(4)
C3 C2 C13 C18 18.8(6)
C1 C2 C13 C14 17.0(6)
C3 C2 C13 C14 -162.7(3)
C18 C13 C14 C15 1.1(6)
C2 C13 C14 C15 -177.4(4)
C13 C14 C15 C16 0.7(7)
C14 C15 C16 C17 -2.0(7)
C15 C16 C17 C18 1.5(8)
C14 C13 C18 C17 -1.6(7)
C2 C13 C18 C17 176.9(4)
C16 C17 C18 C13 0.3(8)
N1 C7 C20 C21 -57.1(4)
C8 C7 C20 C21 125.2(4)
N1 C7 C20 C25 123.1(4)
C8 C7 C20 C25 -54.6(5)
C25 C20 C21 C22 2.4(6)
C7 C20 C21 C22 -177.4(4)
C20 C21 C22 C23 -1.7(7)
C21 C22 C23 C24 0.5(7)
C22 C23 C24 C25 -0.2(7)
C23 C24 C25 C20 1.0(6)
C21 C20 C25 C24 -2.1(6)
C7 C20 C25 C24 177.7(4)
C27 O3 C26 C8 165.4(4)
C27 O3 C26 Se2 -13.4(5)
C7 C8 C26 O3 -31.7(5)
C9 C8 C26 O3 154.6(3)
C7 C8 C26 Se2 147.1(3)
C9 C8 C26 Se2 -26.6(5)
C26 O3 C27 C28 -179.4(4)
